data_4309513
loop_
_publ_author_name
'Jian-Ping Ma'
'Yu-Bin Dong'
'Ru-Qi Huang'
'Mark D. Smith'
'Cheng-Yong Su'

_publ_section_title
;
Spontaneously Resolved Chiral Three-Fold Interpenetrating Diamondoidlike
Cu(II) Coordination Polymers with Temperature-Driven Crystal-to-Crystal
Transformation
;
_journal_name_full 'Inorganic Chemistry'
_journal_page_first 6143
_journal_page_last 6145
_journal_paper_doi 10.1021/ic0505504
_journal_volume 44
_journal_year 2005
_chemical_formula_sum 'C24 H18 Cl Cu N8 O7'
_chemical_formula_weight 629.45
_chemical_name_systematic
; 
 ? 
;
_space_group_IT_number 19
_symmetry_cell_setting orthorhombic
_symmetry_space_group_name_Hall 'P 2ac 2ab'
_symmetry_space_group_name_H-M 'P 21 21 21'
_atom_sites_solution_hydrogens geom
_atom_sites_solution_primary direct
_atom_sites_solution_secondary difmap
_audit_creation_method SHELXL-97
_cell_angle_alpha 90.00
_cell_angle_beta 90.00
_cell_angle_gamma 90.00
_cell_formula_units_Z 4
_cell_length_a 13.7327(14)
_cell_length_b 16.4189(16)
_cell_length_c 16.5975(16)
_cell_measurement_reflns_used 8471
_cell_measurement_temperature 150.0(2)
_cell_measurement_theta_max 22.522
_cell_measurement_theta_min 2.290
_cell_volume 3742.3(6)
_computing_cell_refinement 'SAINT+ NT V6.02a (Bruker, 1998)'
_computing_data_collection 'SMART NT V5.625 (Bruker, 1998)'
_computing_data_reduction 'SAINT+ NT V6.02a'
_computing_molecular_graphics 'SHELXTL V5.1 (Sheldrick, 1997)'
_computing_publication_material 'SHELXTL V5.1'
_computing_structure_refinement 'SHELXL-97 (Sheldrick, 1997)'
_computing_structure_solution 'SHELXS-97 (Sheldrick, 1990)'
_diffrn_ambient_temperature 150.0(2)
_diffrn_measured_fraction_theta_full 0.993
_diffrn_measured_fraction_theta_max 0.993
_diffrn_measurement_device_type 'Bruker SMART APEX CCD diffractometer'
_diffrn_measurement_method 'omega scans'
_diffrn_radiation_monochromator graphite
_diffrn_radiation_source 'fine-focus sealed tube'
_diffrn_radiation_type MoK\a
_diffrn_radiation_wavelength 0.71073
_diffrn_reflns_av_R_equivalents 0.0609
_diffrn_reflns_av_sigmaI/netI 0.0584
_diffrn_reflns_limit_h_max 13
_diffrn_reflns_limit_h_min -14
_diffrn_reflns_limit_k_max 17
_diffrn_reflns_limit_k_min -16
_diffrn_reflns_limit_l_max 17
_diffrn_reflns_limit_l_min -17
_diffrn_reflns_number 17187
_diffrn_reflns_theta_full 22.55
_diffrn_reflns_theta_max 22.55
_diffrn_reflns_theta_min 1.74
_diffrn_standards_decay_% <1
_exptl_absorpt_coefficient_mu 0.698
_exptl_absorpt_correction_type none
_exptl_crystal_colour 'deep blue'
_exptl_crystal_density_diffrn 1.117
_exptl_crystal_density_method 'not measured'
_exptl_crystal_description block
_exptl_crystal_F_000 1280
_exptl_crystal_size_max 0.52
_exptl_crystal_size_mid 0.44
_exptl_crystal_size_min 0.24
_refine_diff_density_max 0.870
_refine_diff_density_min -0.358
_refine_diff_density_rms 0.076
_refine_ls_abs_structure_details 'Flack H D (1983), Acta Cryst. A39, 876-881'
_refine_ls_abs_structure_Flack 0.00
_refine_ls_extinction_method none
_refine_ls_goodness_of_fit_ref 0.992
_refine_ls_hydrogen_treatment mixed
_refine_ls_matrix_type full
_refine_ls_number_parameters 381
_refine_ls_number_reflns 4892
_refine_ls_number_restraints 27
_refine_ls_restrained_S_all 0.993
_refine_ls_R_factor_all 0.0706
_refine_ls_R_factor_gt 0.0633
_refine_ls_shift/su_max 0.000
_refine_ls_shift/su_mean 0.000
_refine_ls_structure_factor_coef Fsqd
_refine_ls_weighting_details 'calc w=1/[\s^2^(Fo^2^)+(0.1167P)^2^+0.0000P] where P=(Fo^2^+2Fc^2^)/3'
_refine_ls_weighting_scheme calc
_refine_ls_wR_factor_gt 0.1625
_refine_ls_wR_factor_ref 0.1683
_reflns_number_gt 4026
_reflns_number_total 4892
_reflns_threshold_expression >2sigma(I)
_cod_data_source_file ic0505504si20050727_101541.cif
_cod_data_source_block ybd1bsqz
_cod_database_code 4309513

loop_
_symmetry_equiv_pos_as_xyz
'x, y, z'
'-x+1/2, -y, z+1/2'
'-x, y+1/2, -z+1/2'
'x+1/2, -y+1/2, -z'

loop_
_atom_site_label
_atom_site_type_symbol
_atom_site_fract_x
_atom_site_fract_y
_atom_site_fract_z
_atom_site_U_iso_or_equiv
_atom_site_adp_type
_atom_site_occupancy
_atom_site_symmetry_multiplicity
_atom_site_calc_flag
_atom_site_refinement_flags
_atom_site_disorder_assembly
_atom_site_disorder_group
Cu Cu 0.37634(7) 0.43889(6) 0.32204(6) 0.0523(3) Uani 1 1 d . . .
C1 C 0.5421(6) 0.4755(6) 0.4266(6) 0.076(3) Uani 1 1 d . . .
H1 H 0.5556 0.4193 0.4190 0.092 Uiso 1 1 calc R . .
C2 C 0.6016(6) 0.5244(5) 0.4749(6) 0.071(3) Uani 1 1 d . . .
H2 H 0.6547 0.5001 0.5026 0.085 Uiso 1 1 calc R . .
C3 C 0.5855(6) 0.6071(5) 0.4834(5) 0.052(2) Uani 1 1 d . . .
C4 C 0.5061(5) 0.6415(4) 0.4459(4) 0.0428(17) Uani 1 1 d . . .
H4 H 0.4912 0.6975 0.4534 0.051 Uiso 1 1 calc R . .
C5 C 0.4491(6) 0.5938(5) 0.3978(5) 0.053(2) Uani 1 1 d . . .
H5 H 0.3981 0.6191 0.3684 0.063 Uiso 1 1 calc R . .
C6 C 0.6503(5) 0.6512(4) 0.5353(4) 0.0408(17) Uani 1 1 d . . .
C7 C 0.7627(6) 0.6703(5) 0.6195(4) 0.0460(19) Uani 1 1 d . . .
C8 C 0.9600(7) 0.5464(6) 0.7154(6) 0.078(3) Uani 1 1 d . . .
H8 H 0.9820 0.4915 0.7155 0.094 Uiso 1 1 calc R . .
C9 C 0.8833(6) 0.5675(5) 0.6668(6) 0.067(2) Uani 1 1 d . . .
H9 H 0.8541 0.5275 0.6332 0.081 Uiso 1 1 calc R . .
C10 C 0.8488(5) 0.6443(4) 0.6662(4) 0.0417(18) Uani 1 1 d . . .
C11 C 0.8934(7) 0.7006(5) 0.7184(5) 0.060(2) Uani 1 1 d . . .
H11 H 0.8684 0.7543 0.7236 0.071 Uiso 1 1 calc R . .
C12 C 0.9745(6) 0.6765(5) 0.7622(5) 0.055(2) Uani 1 1 d . . .
H12 H 1.0092 0.7160 0.7927 0.067 Uiso 1 1 calc R . .
C13 C 0.2192(6) 0.4967(5) 0.4299(5) 0.056(2) Uani 1 1 d . . .
H13 H 0.2509 0.4637 0.4689 0.067 Uiso 1 1 calc R . .
C14 C 0.1351(6) 0.5400(4) 0.4515(4) 0.0481(18) Uani 1 1 d . . .
H14 H 0.1096 0.5377 0.5047 0.058 Uiso 1 1 calc R . .
C15 C 0.0921(5) 0.5847(4) 0.3940(4) 0.0376(17) Uani 1 1 d . . .
C16 C 0.1260(5) 0.5910(4) 0.3183(5) 0.0485(18) Uani 1 1 d . . .
H16 H 0.0949 0.6239 0.2788 0.058 Uiso 1 1 calc R . .
C17 C 0.2119(5) 0.5449(5) 0.3007(4) 0.0470(19) Uani 1 1 d . . .
H17 H 0.2381 0.5461 0.2478 0.056 Uiso 1 1 calc R . .
C18 C 0.0031(5) 0.6337(4) 0.4144(5) 0.0450(18) Uani 1 1 d . . .
C19 C -0.1131(7) 0.7186(4) 0.3920(4) 0.056(2) Uani 1 1 d . . .
C20 C -0.3086(6) 0.8584(5) 0.3346(5) 0.058(2) Uani 1 1 d . . .
H20 H -0.3620 0.8850 0.3597 0.070 Uiso 1 1 calc R . .
C21 C -0.2519(6) 0.8093(5) 0.3784(4) 0.053(2) Uani 1 1 d . . .
H21 H -0.2672 0.8008 0.4336 0.064 Uiso 1 1 calc R . .
C22 C -0.1714(7) 0.7704(5) 0.3459(5) 0.061(2) Uani 1 1 d . . .
C23 C -0.1515(6) 0.7841(6) 0.2660(5) 0.069(3) Uani 1 1 d . . .
H23 H -0.0967 0.7589 0.2415 0.082 Uiso 1 1 calc R . .
C24 C -0.2098(7) 0.8334(6) 0.2223(6) 0.069(3) Uani 1 1 d . . .
H24 H -0.1939 0.8423 0.1673 0.083 Uiso 1 1 calc R . .
N1 N 0.4613(5) 0.5130(4) 0.3897(4) 0.0599(18) Uani 1 1 d . . .
N2 N 0.6496(5) 0.7259(4) 0.5573(4) 0.062(2) Uani 1 1 d . . .
N3 N 0.7263(5) 0.7402(4) 0.6115(4) 0.0559(17) Uani 1 1 d . . .
N4 N 1.0044(4) 0.6005(4) 0.7625(4) 0.0491(16) Uani 1 1 d . . .
N5 N 0.2553(5) 0.5010(4) 0.3562(4) 0.0519(16) Uani 1 1 d . . .
N6 N -0.0425(5) 0.6408(4) 0.4803(4) 0.0609(18) Uani 1 1 d . . .
N7 N -0.1190(6) 0.6927(4) 0.4670(4) 0.0602(17) Uani 1 1 d . . .
N8 N -0.2912(4) 0.8715(4) 0.2531(4) 0.0553(17) Uani 1 1 d . . .
O1 O 0.7236(3) 0.6110(3) 0.5743(3) 0.0436(12) Uani 1 1 d . . .
O2 O -0.0346(4) 0.6806(3) 0.3549(3) 0.0491(13) Uani 1 1 d . . .
O3 O 0.3731(5) 0.3461(3) 0.4155(3) 0.0669(14) Uani 1 1 d . . .
H3A H 0.3590 0.2955 0.3996 0.100 Uiso 1 1 d R . .
H3B H 0.3922 0.3516 0.4647 0.100 Uiso 1 1 d R . .
Cl1A Cl 0.3779(11) 0.6242(10) 0.1283(9) 0.0794(12) Uani 0.35 1 d PD A 1
O11A O 0.4450(13) 0.6381(12) 0.1921(10) 0.098(4) Uiso 0.35 1 d PD A 1
O12A O 0.3512(16) 0.5391(9) 0.1291(13) 0.098(4) Uiso 0.35 1 d PD A 1
O13A O 0.2933(12) 0.6737(11) 0.1394(12) 0.098(4) Uiso 0.35 1 d PD A 1
O14A O 0.4256(14) 0.6398(14) 0.0528(9) 0.098(4) Uiso 0.35 1 d PD A 1
Cl1B Cl 0.3833(13) 0.6073(10) 0.1328(10) 0.0794(12) Uani 0.35 1 d PD B 2
O11B O 0.2905(11) 0.5743(11) 0.1092(13) 0.091(4) Uiso 0.35 1 d PD B 2
O12B O 0.3917(16) 0.6892(11) 0.1039(11) 0.091(4) Uiso 0.35 1 d PD B 2
O13B O 0.3916(17) 0.6014(13) 0.2185(8) 0.091(4) Uiso 0.35 1 d PD B 2
O14B O 0.4595(12) 0.5616(14) 0.0946(11) 0.091(4) Uiso 0.35 1 d PD B 2
Cl1C Cl 0.3809(13) 0.6185(10) 0.1298(11) 0.0794(12) Uani 0.30 1 d PD C 3
O11C O 0.3116(13) 0.5527(10) 0.1185(14) 0.062(3) Uiso 0.30 1 d PD C 3
O12C O 0.4099(17) 0.6179(14) 0.2123(9) 0.062(3) Uiso 0.30 1 d PD C 3
O13C O 0.4628(11) 0.6037(13) 0.0781(11) 0.062(3) Uiso 0.30 1 d PD C 3
O14C O 0.3374(16) 0.6951(9) 0.1113(12) 0.062(3) Uiso 0.30 1 d PD C 3

loop_
_atom_site_aniso_label
_atom_site_aniso_U_11
_atom_site_aniso_U_22
_atom_site_aniso_U_33
_atom_site_aniso_U_23
_atom_site_aniso_U_13
_atom_site_aniso_U_12
Cu 0.0292(4) 0.0687(6) 0.0591(5) 0.0124(5) 0.0050(5) 0.0016(5)
C1 0.038(5) 0.082(7) 0.110(8) 0.012(6) -0.021(6) 0.012(5)
C2 0.035(5) 0.066(5) 0.112(7) -0.010(5) -0.032(5) 0.005(4)
C3 0.044(5) 0.062(5) 0.050(4) 0.019(4) 0.004(4) -0.013(4)
C4 0.032(4) 0.045(4) 0.051(4) -0.003(4) 0.004(4) 0.011(3)
C5 0.051(5) 0.054(5) 0.054(5) 0.023(4) 0.010(4) 0.017(4)
C6 0.032(4) 0.047(4) 0.043(4) -0.020(4) 0.001(3) 0.008(3)
C7 0.040(4) 0.052(5) 0.046(4) -0.002(4) 0.019(4) -0.006(4)
C8 0.067(6) 0.071(6) 0.095(7) -0.032(6) -0.002(6) -0.005(5)
C9 0.043(5) 0.061(5) 0.098(6) 0.004(5) -0.029(5) -0.015(4)
C10 0.027(4) 0.059(5) 0.039(4) 0.014(4) 0.002(3) 0.008(3)
C11 0.058(6) 0.053(5) 0.067(5) 0.012(4) 0.013(5) -0.001(4)
C12 0.032(5) 0.060(5) 0.074(6) 0.027(4) 0.000(4) -0.008(4)
C13 0.052(6) 0.066(5) 0.050(5) 0.035(4) -0.002(4) -0.021(4)
C14 0.046(5) 0.054(4) 0.045(4) 0.021(4) 0.007(4) 0.003(4)
C15 0.027(4) 0.045(4) 0.041(4) -0.001(3) 0.010(3) -0.015(3)
C16 0.032(4) 0.052(4) 0.061(5) 0.005(4) -0.012(4) 0.007(4)
C17 0.027(4) 0.063(5) 0.050(4) -0.011(4) 0.002(3) 0.001(4)
C18 0.031(4) 0.055(5) 0.050(4) 0.020(4) 0.001(4) -0.006(3)
C19 0.071(6) 0.048(4) 0.049(5) -0.012(4) 0.022(5) -0.015(4)
C20 0.057(5) 0.063(5) 0.055(5) -0.019(4) 0.011(5) 0.005(4)
C21 0.061(5) 0.060(5) 0.039(4) -0.003(4) 0.010(4) 0.010(4)
C22 0.061(6) 0.063(5) 0.058(5) 0.009(4) 0.000(4) 0.000(5)
C23 0.037(5) 0.102(7) 0.066(6) 0.006(5) 0.011(4) 0.021(5)
C24 0.059(6) 0.080(6) 0.068(6) 0.008(5) 0.020(5) 0.029(5)
N1 0.039(4) 0.067(5) 0.074(5) 0.011(4) -0.001(3) -0.002(4)
N2 0.056(5) 0.087(5) 0.043(3) -0.016(4) -0.013(3) 0.025(4)
N3 0.047(4) 0.061(4) 0.061(4) -0.015(3) 0.003(3) 0.025(3)
N4 0.021(3) 0.061(4) 0.065(4) -0.015(3) -0.013(3) -0.001(3)
N5 0.047(4) 0.062(4) 0.046(4) 0.010(3) 0.002(3) -0.001(3)
N6 0.063(5) 0.074(5) 0.045(4) 0.004(3) -0.003(4) 0.008(4)
N7 0.070(5) 0.054(4) 0.057(4) -0.003(3) 0.010(4) 0.007(4)
N8 0.028(4) 0.077(5) 0.060(4) 0.008(4) 0.009(3) -0.003(3)
O1 0.035(3) 0.050(3) 0.046(3) 0.006(2) 0.001(2) 0.015(2)
O2 0.037(3) 0.060(3) 0.051(3) 0.004(3) 0.005(2) 0.001(3)
O3 0.059(3) 0.077(4) 0.065(3) 0.007(3) -0.011(3) -0.019(3)
Cl1A 0.111(2) 0.065(4) 0.0627(15) -0.0134(19) 0.0027(17) -0.013(2)
Cl1B 0.111(2) 0.065(4) 0.0627(15) -0.0134(19) 0.0027(17) -0.013(2)
Cl1C 0.111(2) 0.065(4) 0.0627(15) -0.0134(19) 0.0027(17) -0.013(2)

loop_
_atom_type_symbol
_atom_type_description
_atom_type_scat_dispersion_real
_atom_type_scat_dispersion_imag
_atom_type_scat_source
C C 0.0033 0.0016 'International Tables Vol C Tables 4.2.6.8 and 6.1.1.4'
H H 0.0000 0.0000 'International Tables Vol C Tables 4.2.6.8 and 6.1.1.4'
N N 0.0061 0.0033 'International Tables Vol C Tables 4.2.6.8 and 6.1.1.4'
O O 0.0106 0.0060 'International Tables Vol C Tables 4.2.6.8 and 6.1.1.4'
Cu Cu 0.3201 1.2651 'International Tables Vol C Tables 4.2.6.8 and 6.1.1.4'
Cl Cl 0.1484 0.1585 'International Tables Vol C Tables 4.2.6.8 and 6.1.1.4'

loop_
_geom_angle_atom_site_label_1
_geom_angle_atom_site_label_2
_geom_angle_atom_site_label_3
_geom_angle
_geom_angle_site_symmetry_1
_geom_angle_site_symmetry_3
_geom_angle_publ_flag
N4 Cu N1 89.8(3) 2_664 . ?
N4 Cu N5 164.0(2) 2_664 . ?
N1 Cu N5 90.8(3) . . ?
N4 Cu N8 89.5(3) 2_664 3_545 ?
N1 Cu N8 175.3(3) . 3_545 ?
N5 Cu N8 88.5(3) . 3_545 ?
N4 Cu O3 98.1(3) 2_664 . ?
N1 Cu O3 92.1(3) . . ?
N5 Cu O3 97.8(3) . . ?
N8 Cu O3 92.5(2) 3_545 . ?
C2 C1 N1 117.3(8) . . ?
C3 C2 C1 122.0(8) . . ?
C4 C3 C2 118.8(8) . . ?
C4 C3 C6 123.8(7) . . ?
C2 C3 C6 117.3(7) . . ?
C5 C4 C3 118.9(7) . . ?
N1 C5 C4 123.6(8) . . ?
N2 C6 O1 109.5(6) . . ?
N2 C6 C3 130.5(7) . . ?
O1 C6 C3 119.8(6) . . ?
N3 C7 O1 116.3(7) . . ?
N3 C7 C10 129.6(7) . . ?
O1 C7 C10 113.9(6) . . ?
N4 C8 C9 121.9(9) . . ?
C10 C9 C8 120.8(8) . . ?
C9 C10 C11 117.2(7) . . ?
C9 C10 C7 123.8(7) . . ?
C11 C10 C7 118.7(7) . . ?
C12 C11 C10 118.9(7) . . ?
N4 C12 C11 121.6(8) . . ?
N5 C13 C14 121.3(7) . . ?
C15 C14 C13 117.2(7) . . ?
C14 C15 C16 123.7(7) . . ?
C14 C15 C18 119.4(6) . . ?
C16 C15 C18 116.9(6) . . ?
C15 C16 C17 115.8(7) . . ?
N5 C17 C16 121.5(7) . . ?
N6 C18 O2 112.8(7) . . ?
N6 C18 C15 130.3(7) . . ?
O2 C18 C15 116.8(6) . . ?
N7 C19 O2 108.7(8) . . ?
N7 C19 C22 132.8(8) . . ?
O2 C19 C22 118.4(6) . . ?
C21 C20 N8 121.5(7) . . ?
C20 C21 C22 122.0(7) . . ?
C23 C22 C21 117.4(8) . . ?
C23 C22 C19 121.0(8) . . ?
C21 C22 C19 121.6(7) . . ?
C24 C23 C22 119.9(8) . . ?
C23 C24 N8 123.6(8) . . ?
C5 N1 C1 119.1(8) . . ?
C5 N1 Cu 125.2(6) . . ?
C1 N1 Cu 115.6(6) . . ?
C6 N2 N3 109.6(6) . . ?
C7 N3 N2 102.4(7) . . ?
C12 N4 C8 119.2(7) . . ?
C12 N4 Cu 124.1(5) . 2_665 ?
C8 N4 Cu 116.4(6) . 2_665 ?
C17 N5 C13 120.5(7) . . ?
C17 N5 Cu 116.8(5) . . ?
C13 N5 Cu 122.6(6) . . ?
C18 N6 N7 107.3(6) . . ?
C19 N7 N6 107.8(7) . . ?
C24 N8 C20 115.4(7) . . ?
C24 N8 Cu 119.0(6) . 3 ?
C20 N8 Cu 125.6(5) . 3 ?
C7 O1 C6 102.1(5) . . ?
C18 O2 C19 103.3(6) . . ?
O11A Cl1A O13A 109.8(11) . . ?
O11A Cl1A O14A 109.0(12) . . ?
O13A Cl1A O14A 112.4(12) . . ?
O11A Cl1A O12A 108.2(11) . . ?
O13A Cl1A O12A 110.0(12) . . ?
O14A Cl1A O12A 107.2(16) . . ?
O13B Cl1B O12B 113.0(12) . . ?
O13B Cl1B O14B 110.2(12) . . ?
O12B Cl1B O14B 106.5(18) . . ?
O13B Cl1B O11B 108.4(12) . . ?
O12B Cl1B O11B 109.5(12) . . ?
O14B Cl1B O11B 109.2(11) . . ?
O14C Cl1C O12C 109.3(16) . . ?
O14C Cl1C O13C 110.4(12) . . ?
O12C Cl1C O13C 110.7(12) . . ?
O14C Cl1C O11C 110.7(12) . . ?
O12C Cl1C O11C 107.6(11) . . ?
O13C Cl1C O11C 108.1(11) . . ?

loop_
_geom_bond_atom_site_label_1
_geom_bond_atom_site_label_2
_geom_bond_distance
_geom_bond_site_symmetry_2
_geom_bond_publ_flag
Cu N4 2.019(6) 2_664 ?
Cu N1 2.026(7) . ?
Cu N5 2.031(7) . ?
Cu N8 2.036(7) 3_545 ?
Cu O3 2.175(5) . ?
C1 C2 1.398(12) . ?
C1 N1 1.409(11) . ?
C2 C3 1.383(11) . ?
C3 C4 1.377(11) . ?
C3 C6 1.434(10) . ?
C4 C5 1.366(11) . ?
C5 N1 1.344(9) . ?
C6 N2 1.280(9) . ?
C6 O1 1.366(8) . ?
C7 N3 1.259(10) . ?
C7 O1 1.341(9) . ?
C7 C10 1.477(11) . ?
C8 N4 1.333(10) . ?
C8 C9 1.371(12) . ?
C9 C10 1.346(11) . ?
C10 C11 1.409(11) . ?
C11 C12 1.386(12) . ?
C12 N4 1.315(10) . ?
C13 N5 1.321(10) . ?
C13 C14 1.403(11) . ?
C14 C15 1.341(10) . ?
C15 C16 1.345(10) . ?
C15 C18 1.501(11) . ?
C16 C17 1.431(10) . ?
C17 N5 1.312(9) . ?
C18 N6 1.266(10) . ?
C18 O2 1.356(8) . ?
C19 N7 1.319(9) . ?
C19 O2 1.389(10) . ?
C19 C22 1.397(12) . ?
C20 C21 1.336(11) . ?
C20 N8 1.390(10) . ?
C21 C22 1.386(12) . ?
C22 C23 1.372(12) . ?
C23 C24 1.350(12) . ?
C24 N8 1.380(10) . ?
N2 N3 1.405(9) . ?
N4 Cu 2.019(6) 2_665 ?
N6 N7 1.371(9) . ?
N8 Cu 2.036(7) 3 ?
Cl1A O11A 1.422(13) . ?
Cl1A O13A 1.430(13) . ?
Cl1A O14A 1.436(13) . ?
Cl1A O12A 1.444(13) . ?
Cl1B O13B 1.430(13) . ?
Cl1B O12B 1.433(13) . ?
Cl1B O14B 1.435(13) . ?
Cl1B O11B 1.440(13) . ?
Cl1C O14C 1.426(13) . ?
Cl1C O12C 1.426(13) . ?
Cl1C O13C 1.436(13) . ?
Cl1C O11C 1.451(13) . ?

loop_
_geom_torsion_atom_site_label_1
_geom_torsion_atom_site_label_2
_geom_torsion_atom_site_label_3
_geom_torsion_atom_site_label_4
_geom_torsion
_geom_torsion_site_symmetry_1
_geom_torsion_site_symmetry_2
_geom_torsion_site_symmetry_3
_geom_torsion_site_symmetry_4
_geom_torsion_publ_flag
N1 C1 C2 C3 -3.1(15) . . . . ?
C1 C2 C3 C4 2.7(14) . . . . ?
C1 C2 C3 C6 179.2(8) . . . . ?
C2 C3 C4 C5 -3.7(12) . . . . ?
C6 C3 C4 C5 -179.9(7) . . . . ?
C3 C4 C5 N1 5.6(12) . . . . ?
C4 C3 C6 N2 0.3(13) . . . . ?
C2 C3 C6 N2 -176.0(9) . . . . ?
C4 C3 C6 O1 175.7(6) . . . . ?
C2 C3 C6 O1 -0.5(11) . . . . ?
N4 C8 C9 C10 -1.2(14) . . . . ?
C8 C9 C10 C11 -1.3(13) . . . . ?
C8 C9 C10 C7 -175.9(8) . . . . ?
N3 C7 C10 C9 -176.7(8) . . . . ?
O1 C7 C10 C9 -2.9(10) . . . . ?
N3 C7 C10 C11 8.8(11) . . . . ?
O1 C7 C10 C11 -177.4(6) . . . . ?
C9 C10 C11 C12 5.3(11) . . . . ?
C7 C10 C11 C12 -179.9(6) . . . . ?
C10 C11 C12 N4 -7.1(12) . . . . ?
N5 C13 C14 C15 1.1(11) . . . . ?
C13 C14 C15 C16 -1.0(11) . . . . ?
C13 C14 C15 C18 -178.6(6) . . . . ?
C14 C15 C16 C17 1.2(11) . . . . ?
C18 C15 C16 C17 178.8(6) . . . . ?
C15 C16 C17 N5 -1.4(10) . . . . ?
C14 C15 C18 N6 -0.5(12) . . . . ?
C16 C15 C18 N6 -178.3(8) . . . . ?
C14 C15 C18 O2 177.1(6) . . . . ?
C16 C15 C18 O2 -0.7(9) . . . . ?
N8 C20 C21 C22 1.7(13) . . . . ?
C20 C21 C22 C23 0.0(13) . . . . ?
C20 C21 C22 C19 -179.4(8) . . . . ?
N7 C19 C22 C23 -176.3(9) . . . . ?
O2 C19 C22 C23 -0.4(12) . . . . ?
N7 C19 C22 C21 3.1(15) . . . . ?
O2 C19 C22 C21 178.9(7) . . . . ?
C21 C22 C23 C24 -0.4(14) . . . . ?
C19 C22 C23 C24 178.9(8) . . . . ?
C22 C23 C24 N8 -0.8(15) . . . . ?
C4 C5 N1 C1 -6.0(12) . . . . ?
C4 C5 N1 Cu 177.9(5) . . . . ?
C2 C1 N1 C5 4.6(13) . . . . ?
C2 C1 N1 Cu -179.0(7) . . . . ?
N4 Cu N1 C5 124.9(7) 2_664 . . . ?
N5 Cu N1 C5 -39.1(7) . . . . ?
N8 Cu N1 C5 43(4) 3_545 . . . ?
O3 Cu N1 C5 -137.0(7) . . . . ?
N4 Cu N1 C1 -51.2(6) 2_664 . . . ?
N5 Cu N1 C1 144.7(6) . . . . ?
N8 Cu N1 C1 -133(3) 3_545 . . . ?
O3 Cu N1 C1 46.9(6) . . . . ?
O1 C6 N2 N3 1.9(8) . . . . ?
C3 C6 N2 N3 177.7(7) . . . . ?
O1 C7 N3 N2 3.4(8) . . . . ?
C10 C7 N3 N2 177.1(7) . . . . ?
C6 N2 N3 C7 -3.1(8) . . . . ?
C11 C12 N4 C8 4.6(12) . . . . ?
C11 C12 N4 Cu 178.2(6) . . . 2_665 ?
C9 C8 N4 C12 -0.4(13) . . . . ?
C9 C8 N4 Cu -174.5(7) . . . 2_665 ?
C16 C17 N5 C13 1.6(11) . . . . ?
C16 C17 N5 Cu 179.8(5) . . . . ?
C14 C13 N5 C17 -1.4(12) . . . . ?
C14 C13 N5 Cu -179.5(6) . . . . ?
N4 Cu N5 C17 18.4(14) 2_664 . . . ?
N1 Cu N5 C17 110.6(6) . . . . ?
N8 Cu N5 C17 -64.7(6) 3_545 . . . ?
O3 Cu N5 C17 -157.1(5) . . . . ?
N4 Cu N5 C13 -163.4(9) 2_664 . . . ?
N1 Cu N5 C13 -71.1(6) . . . . ?
N8 Cu N5 C13 113.5(7) 3_545 . . . ?
O3 Cu N5 C13 21.1(6) . . . . ?
O2 C18 N6 N7 2.5(9) . . . . ?
C15 C18 N6 N7 -179.9(7) . . . . ?
O2 C19 N7 N6 2.5(9) . . . . ?
C22 C19 N7 N6 178.7(9) . . . . ?
C18 N6 N7 C19 -3.1(9) . . . . ?
C23 C24 N8 C20 2.3(13) . . . . ?
C23 C24 N8 Cu -176.5(7) . . . 3 ?
C21 C20 N8 C24 -2.7(12) . . . . ?
C21 C20 N8 Cu 176.0(6) . . . 3 ?
N3 C7 O1 C6 -2.4(8) . . . . ?
C10 C7 O1 C6 -177.1(5) . . . . ?
N2 C6 O1 C7 0.1(7) . . . . ?
C3 C6 O1 C7 -176.2(6) . . . . ?
N6 C18 O2 C19 -0.9(8) . . . . ?
C15 C18 O2 C19 -178.9(6) . . . . ?
N7 C19 O2 C18 -1.1(8) . . . . ?
C22 C19 O2 C18 -177.9(7) . . . . ?
